data_4317810
loop_
_publ_author_name
'Matthew W. Peters'
'Eric J. Werner'
'Michael J. Scott'

_publ_section_title
;
 Enhanced Selectivity for Actinides over Lanthanides with CMPO Ligands
 Secured to a C3-Symmetric Triphenoxymethane Platform
;
_journal_name_full 'Inorganic Chemistry'
_journal_page_first 1707
_journal_page_last 1716
_journal_paper_doi 10.1021/ic011144x
_journal_volume 41
_journal_year 2002
_chemical_formula_sum 'C49 H67 N3 O3'
_chemical_formula_weight 746.06
_chemical_name_common
;
tris(3,5-di-tert-butyl-2-cyanomethoxyphenyl)methane
;
_chemical_name_systematic
;
   ?
;
_space_group_IT_number 14
_symmetry_cell_setting monoclinic
_symmetry_space_group_name_Hall '-P 2ybc'
_symmetry_space_group_name_H-M 'P 1 21/c 1'
_atom_sites_solution_hydrogens geom
_atom_sites_solution_primary direct
_atom_sites_solution_secondary difmap
_audit_creation_method SHELXL-97
_cell_angle_alpha 90.00
_cell_angle_beta 91.221(2)
_cell_angle_gamma 90.00
_cell_formula_units_Z 4
_cell_length_a 15.8758(13)
_cell_length_b 15.1036(13)
_cell_length_c 18.5831(15)
_cell_measurement_temperature 173(2)
_cell_volume 4454.9(6)
_computing_cell_refinement 'Bruker SMART'
_computing_data_collection 'Bruker SMART'
_computing_data_reduction 'Bruker SHELXTL'
_computing_molecular_graphics 'Bruker SHELXTL'
_computing_publication_material 'Bruker SHELXTL'
_computing_structure_refinement 'SHELXL-97 (Sheldrick, 1997)'
_computing_structure_solution 'SHELXS-97 (Sheldrick, 1990)'
_diffrn_ambient_temperature 173(2)
_diffrn_measured_fraction_theta_full 0.998
_diffrn_measured_fraction_theta_max 0.998
_diffrn_measurement_device_type 'CCD area detector'
_diffrn_measurement_method 'phi and omega scans'
_diffrn_radiation_monochromator graphite
_diffrn_radiation_source 'fine-focus sealed tube'
_diffrn_radiation_type MoK\a
_diffrn_radiation_wavelength 0.71073
_diffrn_reflns_av_R_equivalents 0.0367
_diffrn_reflns_av_sigmaI/netI 0.0391
_diffrn_reflns_limit_h_max 18
_diffrn_reflns_limit_h_min -18
_diffrn_reflns_limit_k_max 17
_diffrn_reflns_limit_k_min -17
_diffrn_reflns_limit_l_max 13
_diffrn_reflns_limit_l_min -22
_diffrn_reflns_number 23606
_diffrn_reflns_theta_full 25.00
_diffrn_reflns_theta_max 25.00
_diffrn_reflns_theta_min 1.74
_exptl_absorpt_coefficient_mu 0.068
_exptl_absorpt_correction_T_max 0.9834
_exptl_absorpt_correction_T_min 0.9735
_exptl_absorpt_correction_type SADABS
_exptl_crystal_colour Colorless
_exptl_crystal_density_diffrn 1.112
_exptl_crystal_density_method 'not measured'
_exptl_crystal_description Blocks
_exptl_crystal_F_000 1624
_exptl_crystal_size_max 0.38
_exptl_crystal_size_mid 0.38
_exptl_crystal_size_min 0.29
_refine_diff_density_max 0.565
_refine_diff_density_min -0.285
_refine_diff_density_rms 0.045
_refine_ls_extinction_method none
_refine_ls_goodness_of_fit_ref 1.026
_refine_ls_hydrogen_treatment mixed
_refine_ls_matrix_type full
_refine_ls_number_parameters 514
_refine_ls_number_reflns 7824
_refine_ls_number_restraints 0
_refine_ls_restrained_S_all 1.026
_refine_ls_R_factor_all 0.0687
_refine_ls_R_factor_gt 0.0546
_refine_ls_shift/su_max 0.000
_refine_ls_shift/su_mean 0.000
_refine_ls_structure_factor_coef Fsqd
_refine_ls_weighting_details 'calc w=1/[\s^2^(Fo^2^)+(0.0761P)^2^+2.7152P] where P=(Fo^2^+2Fc^2^)/3'
_refine_ls_weighting_scheme calc
_refine_ls_wR_factor_gt 0.1476
_refine_ls_wR_factor_ref 0.1601
_reflns_number_gt 6175
_reflns_number_total 7824
_reflns_threshold_expression >2sigma(I)
_cod_data_source_file ic011144x_1.cif
_cod_data_source_block 5_tris_nitrile
_cod_depositor_comments
;
The following automatic conversions were performed:

'_symmetry_cell_setting' value 'Monoclinic' changed to 'monoclinic'
according to the built-in table from CIF Core dictionary named
'cif_core.dic' version 2.4.1 from 2010-06-29.

Automatic conversion script
Id: cif_fix_values 1646 2011-03-28 12:23:43Z adriana 
;
_cod_database_code 4317810

loop_
_symmetry_equiv_pos_as_xyz
'x, y, z'
'-x, y+1/2, -z+1/2'
'-x, -y, -z'
'x, -y-1/2, z-1/2'

loop_
_atom_site_label
_atom_site_type_symbol
_atom_site_fract_x
_atom_site_fract_y
_atom_site_fract_z
_atom_site_U_iso_or_equiv
_atom_site_adp_type
_atom_site_occupancy
_atom_site_symmetry_multiplicity
_atom_site_calc_flag
_atom_site_refinement_flags
_atom_site_disorder_assembly
_atom_site_disorder_group
O1 O 0.20863(9) 0.75185(9) 0.22830(8) 0.0324(3) Uani 1 1 d . . .
O2 O 0.15338(8) 0.96382(9) 0.02016(7) 0.0298(3) Uani 1 1 d . . .
O3 O 0.04832(9) 0.94852(10) 0.21748(8) 0.0362(4) Uani 1 1 d . . .
N1 N 0.13838(16) 0.70293(18) 0.05915(14) 0.0678(7) Uani 1 1 d . . .
N2 N 0.11488(14) 0.83277(15) -0.11984(12) 0.0542(6) Uani 1 1 d . . .
N3 N 0.07174(16) 1.16471(16) 0.26866(14) 0.0651(7) Uani 1 1 d . . .
C1 C 0.21604(12) 0.92653(12) 0.16321(10) 0.0263(4) Uani 1 1 d . . .
H1A H 0.1639 0.9008 0.1404 0.032 Uiso 1 1 calc R . .
C2 C 0.28578(12) 0.85696(12) 0.15530(10) 0.0258(4) Uani 1 1 d . . .
C3 C 0.27832(12) 0.77274(12) 0.18692(10) 0.0261(4) Uani 1 1 d . . .
C4 C 0.34273(12) 0.70987(12) 0.18432(10) 0.0272(4) Uani 1 1 d . . .
C5 C 0.33848(13) 0.62072(13) 0.22491(11) 0.0325(5) Uani 1 1 d . . .
C6 C 0.25919(15) 0.56746(14) 0.20510(15) 0.0459(6) Uani 1 1 d . . .
H6A H 0.2530 0.5638 0.1526 0.069 Uiso 1 1 calc R . .
H6B H 0.2097 0.5968 0.2248 0.069 Uiso 1 1 calc R . .
H6C H 0.2642 0.5077 0.2252 0.069 Uiso 1 1 calc R . .
C7 C 0.34037(16) 0.63927(16) 0.30624(12) 0.0444(6) Uani 1 1 d . . .
H7A H 0.2924 0.6768 0.3184 0.067 Uiso 1 1 calc R . .
H7B H 0.3930 0.6696 0.3196 0.067 Uiso 1 1 calc R . .
H7C H 0.3370 0.5832 0.3326 0.067 Uiso 1 1 calc R . .
C8 C 0.41379(15) 0.56133(14) 0.20788(13) 0.0402(5) Uani 1 1 d . . .
H8A H 0.4090 0.5053 0.2341 0.060 Uiso 1 1 calc R . .
H8B H 0.4662 0.5913 0.2226 0.060 Uiso 1 1 calc R . .
H8C H 0.4143 0.5494 0.1560 0.060 Uiso 1 1 calc R . .
C9 C 0.41438(12) 0.73292(13) 0.14591(10) 0.0281(4) Uani 1 1 d . . .
H9A H 0.4585 0.6907 0.1424 0.034 Uiso 1 1 calc R . .
C10 C 0.42409(12) 0.81467(13) 0.11263(10) 0.0268(4) Uani 1 1 d . . .
C11 C 0.50370(13) 0.83951(14) 0.07208(11) 0.0330(5) Uani 1 1 d . . .
C12 C 0.47928(15) 0.87049(17) -0.00408(12) 0.0448(6) Uani 1 1 d . . .
H12A H 0.4514 0.8220 -0.0303 0.067 Uiso 1 1 calc R . .
H12B H 0.5301 0.8883 -0.0294 0.067 Uiso 1 1 calc R . .
H12C H 0.4407 0.9210 -0.0012 0.067 Uiso 1 1 calc R . .
C13 C 0.54907(15) 0.91502(16) 0.11235(14) 0.0441(6) Uani 1 1 d . . .
H13A H 0.5113 0.9661 0.1156 0.066 Uiso 1 1 calc R . .
H13B H 0.5996 0.9320 0.0862 0.066 Uiso 1 1 calc R . .
H13C H 0.5654 0.8952 0.1609 0.066 Uiso 1 1 calc R . .
C14 C 0.56518(15) 0.76219(16) 0.06590(14) 0.0466(6) Uani 1 1 d . . .
H14A H 0.5840 0.7435 0.1141 0.070 Uiso 1 1 calc R . .
H14B H 0.6140 0.7808 0.0383 0.070 Uiso 1 1 calc R . .
H14C H 0.5370 0.7126 0.0413 0.070 Uiso 1 1 calc R . .
C15 C 0.35915(12) 0.87606(13) 0.11903(10) 0.0267(4) Uani 1 1 d . . .
H15A H 0.3653 0.9329 0.0979 0.032 Uiso 1 1 calc R . .
C16 C 0.23259(12) 1.01448(13) 0.12448(10) 0.0267(4) Uani 1 1 d . . .
C17 C 0.19906(12) 1.03094(13) 0.05562(10) 0.0265(4) Uani 1 1 d . . .
C18 C 0.20117(12) 1.11580(13) 0.02415(10) 0.0276(4) Uani 1 1 d . . .
C19 C 0.15360(13) 1.13945(14) -0.04666(11) 0.0329(5) Uani 1 1 d . . .
C20 C 0.16469(17) 1.23723(16) -0.06689(13) 0.0463(6) Uani 1 1 d . . .
H20A H 0.2245 1.2495 -0.0743 0.069 Uiso 1 1 calc R . .
H20B H 0.1441 1.2747 -0.0280 0.069 Uiso 1 1 calc R . .
H20C H 0.1326 1.2499 -0.1113 0.069 Uiso 1 1 calc R . .
C21 C 0.05823(14) 1.12367(18) -0.03732(13) 0.0466(6) Uani 1 1 d . . .
H21A H 0.0379 1.1611 0.0017 0.070 Uiso 1 1 calc R . .
H21B H 0.0485 1.0613 -0.0256 0.070 Uiso 1 1 calc R . .
H21C H 0.0279 1.1386 -0.0822 0.070 Uiso 1 1 calc R . .
C22 C 0.18525(16) 1.08526(16) -0.11061(11) 0.0425(5) Uani 1 1 d . . .
H22A H 0.1580 1.1065 -0.1552 0.064 Uiso 1 1 calc R . .
H22B H 0.1715 1.0226 -0.1036 0.064 Uiso 1 1 calc R . .
H22C H 0.2464 1.0921 -0.1139 0.064 Uiso 1 1 calc R . .
C23 C 0.24439(12) 1.18097(13) 0.06314(11) 0.0293(4) Uani 1 1 d . . .
H23A H 0.2480 1.2385 0.0427 0.035 Uiso 1 1 calc R . .
C24 C 0.28255(12) 1.16664(13) 0.13026(11) 0.0289(4) Uani 1 1 d . . .
C25 C 0.32734(14) 1.24032(14) 0.17308(11) 0.0344(5) Uani 1 1 d . . .
C26 C 0.3338(2) 1.32574(18) 0.12964(16) 0.0729(10) Uani 1 1 d . . .
H26A H 0.3644 1.3704 0.1582 0.109 Uiso 1 1 calc R . .
H26B H 0.2771 1.3476 0.1176 0.109 Uiso 1 1 calc R . .
H26C H 0.3641 1.3141 0.0852 0.109 Uiso 1 1 calc R . .
C27 C 0.27851(17) 1.2596(2) 0.24105(15) 0.0581(7) Uani 1 1 d . . .
H27A H 0.2754 1.2058 0.2703 0.087 Uiso 1 1 calc R . .
H27B H 0.2214 1.2792 0.2278 0.087 Uiso 1 1 calc R . .
H27C H 0.3073 1.3063 0.2688 0.087 Uiso 1 1 calc R . .
C28 C 0.41588(16) 1.2104(2) 0.19437(18) 0.0620(8) Uani 1 1 d . . .
H28A H 0.4448 1.2580 0.2208 0.093 Uiso 1 1 calc R . .
H28B H 0.4472 1.1961 0.1510 0.093 Uiso 1 1 calc R . .
H28C H 0.4127 1.1577 0.2250 0.093 Uiso 1 1 calc R . .
C29 C 0.27466(12) 1.08273(13) 0.16015(10) 0.0288(4) Uani 1 1 d . . .
H29A H 0.2988 1.0717 0.2065 0.035 Uiso 1 1 calc R . .
C30 C 0.19770(12) 0.93898(12) 0.24338(10) 0.0267(4) Uani 1 1 d . . .
C31 C 0.11537(12) 0.94229(13) 0.26782(11) 0.0296(4) Uani 1 1 d . . .
C32 C 0.09618(13) 0.93242(14) 0.34085(11) 0.0334(5) Uani 1 1 d . . .
C33 C 0.00508(14) 0.91873(17) 0.36699(12) 0.0420(5) Uani 1 1 d . . .
C34 C -0.03613(18) 0.8399(2) 0.32723(16) 0.0604(7) Uani 1 1 d . . .
H34A H -0.0903 0.8261 0.3490 0.091 Uiso 1 1 calc R . .
H34B H 0.0010 0.7882 0.3309 0.091 Uiso 1 1 calc R . .
H34C H -0.0454 0.8551 0.2764 0.091 Uiso 1 1 calc R . .
C35 C -0.04803(18) 1.0009(2) 0.35680(16) 0.0628(8) Uani 1 1 d . . .
H35A H -0.1028 0.9920 0.3790 0.094 Uiso 1 1 calc R . .
H35B H -0.0563 1.0126 0.3053 0.094 Uiso 1 1 calc R . .
H35C H -0.0194 1.0515 0.3796 0.094 Uiso 1 1 calc R . .
C36 C 0.00460(17) 0.8932(2) 0.44661(15) 0.0587(7) Uani 1 1 d . . .
H36A H 0.0294 0.9412 0.4755 0.088 Uiso 1 1 calc R . .
H36B H 0.0376 0.8390 0.4540 0.088 Uiso 1 1 calc R . .
H36C H -0.0535 0.8830 0.4613 0.088 Uiso 1 1 calc R . .
C37 C 0.16436(14) 0.93106(15) 0.38869(11) 0.0359(5) Uani 1 1 d . . .
H37A H 0.1537 0.9252 0.4386 0.043 Uiso 1 1 calc R . .
C38 C 0.24851(13) 0.93787(14) 0.36728(11) 0.0328(5) Uani 1 1 d . . .
C39 C 0.32069(15) 0.93927(17) 0.42368(12) 0.0452(6) Uani 1 1 d . . .
C40 C 0.3015(3) 1.0038(3) 0.4827(2) 0.1045(15) Uani 1 1 d . . .
H40A H 0.3486 1.0051 0.5176 0.157 Uiso 1 1 calc R . .
H40B H 0.2501 0.9854 0.5068 0.157 Uiso 1 1 calc R . .
H40C H 0.2933 1.0630 0.4620 0.157 Uiso 1 1 calc R . .
C41 C 0.3257(2) 0.8473(2) 0.4600(2) 0.0903(12) Uani 1 1 d . . .
H41A H 0.3411 0.8027 0.4244 0.136 Uiso 1 1 calc R . .
H41B H 0.2708 0.8323 0.4799 0.136 Uiso 1 1 calc R . .
H41C H 0.3683 0.8485 0.4989 0.136 Uiso 1 1 calc R . .
C42 C 0.4032(2) 0.9587(5) 0.3917(2) 0.149(3) Uani 1 1 d . . .
H42A H 0.4018 1.0178 0.3699 0.224 Uiso 1 1 calc R . .
H42B H 0.4152 0.9145 0.3547 0.224 Uiso 1 1 calc R . .
H42C H 0.4473 0.9567 0.4294 0.224 Uiso 1 1 calc R . .
C43 C 0.26334(13) 0.93819(13) 0.29410(11) 0.0288(4) Uani 1 1 d . . .
H43A H 0.3198 0.9379 0.2782 0.035 Uiso 1 1 calc R . .
C44 C 0.12802(14) 0.74307(15) 0.19480(13) 0.0392(5) Uani 1 1 d . . .
H44A H 0.0973 0.7998 0.1991 0.047 Uiso 1 1 calc R . .
H44B H 0.0957 0.6972 0.2204 0.047 Uiso 1 1 calc R . .
C45 C 0.13221(15) 0.71913(16) 0.11906(15) 0.0444(6) Uani 1 1 d . . .
C46 C 0.20339(14) 0.89624(14) -0.01176(12) 0.0360(5) Uani 1 1 d . . .
H46A H 0.2175 0.8497 0.0241 0.043 Uiso 1 1 calc R . .
H46B H 0.2565 0.9216 -0.0296 0.043 Uiso 1 1 calc R . .
C47 C 0.15323(14) 0.85870(15) -0.07167(12) 0.0380(5) Uani 1 1 d . . .
C48 C 0.03771(14) 1.03221(16) 0.18325(12) 0.0413(5) Uani 1 1 d . . .
H48A H -0.0213 1.0377 0.1654 0.050 Uiso 1 1 calc R . .
H48B H 0.0748 1.0351 0.1411 0.050 Uiso 1 1 calc R . .
C49 C 0.05721(15) 1.10673(17) 0.23113(14) 0.0449(6) Uani 1 1 d . . .

loop_
_atom_site_aniso_label
_atom_site_aniso_U_11
_atom_site_aniso_U_22
_atom_site_aniso_U_33
_atom_site_aniso_U_23
_atom_site_aniso_U_13
_atom_site_aniso_U_12
O1 0.0284(7) 0.0327(7) 0.0365(8) 0.0026(6) 0.0051(6) -0.0023(6)
O2 0.0298(7) 0.0301(7) 0.0295(7) -0.0033(6) -0.0033(6) -0.0015(6)
O3 0.0307(8) 0.0402(8) 0.0372(8) -0.0022(6) -0.0091(6) 0.0068(6)
N1 0.0670(16) 0.0815(18) 0.0545(15) -0.0123(13) -0.0098(12) -0.0155(14)
N2 0.0581(14) 0.0553(13) 0.0483(13) -0.0115(10) -0.0158(11) 0.0014(11)
N3 0.0686(16) 0.0506(14) 0.0757(17) -0.0022(13) -0.0109(13) 0.0028(12)
C1 0.0274(10) 0.0259(10) 0.0254(10) 0.0002(8) -0.0041(8) 0.0003(8)
C2 0.0291(10) 0.0258(10) 0.0224(9) -0.0012(8) -0.0036(7) 0.0006(8)
C3 0.0275(10) 0.0263(10) 0.0245(10) -0.0008(8) 0.0005(7) -0.0031(8)
C4 0.0312(10) 0.0246(10) 0.0258(10) -0.0011(8) -0.0036(8) -0.0020(8)
C5 0.0345(11) 0.0258(10) 0.0371(11) 0.0043(9) -0.0014(9) -0.0011(9)
C6 0.0442(13) 0.0260(11) 0.0675(17) 0.0067(11) -0.0026(12) -0.0061(10)
C7 0.0541(15) 0.0412(13) 0.0380(13) 0.0114(10) 0.0010(10) 0.0032(11)
C8 0.0430(13) 0.0275(11) 0.0500(14) 0.0055(10) -0.0027(10) 0.0036(9)
C9 0.0287(10) 0.0263(10) 0.0290(10) -0.0019(8) -0.0024(8) 0.0011(8)
C10 0.0270(10) 0.0292(10) 0.0241(10) -0.0018(8) -0.0020(8) -0.0021(8)
C11 0.0313(11) 0.0342(11) 0.0336(11) 0.0006(9) 0.0031(9) -0.0030(9)
C12 0.0455(14) 0.0553(15) 0.0338(12) 0.0066(11) 0.0082(10) -0.0074(11)
C13 0.0355(12) 0.0432(13) 0.0536(15) -0.0003(11) 0.0000(10) -0.0105(10)
C14 0.0357(12) 0.0465(14) 0.0584(16) 0.0028(11) 0.0164(11) 0.0034(11)
C15 0.0321(10) 0.0239(9) 0.0238(10) 0.0023(8) -0.0025(8) -0.0014(8)
C16 0.0266(10) 0.0264(10) 0.0269(10) -0.0003(8) -0.0005(8) 0.0051(8)
C17 0.0242(10) 0.0291(10) 0.0262(10) -0.0020(8) -0.0020(7) -0.0002(8)
C18 0.0251(10) 0.0313(10) 0.0263(10) 0.0026(8) 0.0006(8) 0.0035(8)
C19 0.0326(11) 0.0378(11) 0.0281(10) 0.0067(9) -0.0044(8) 0.0012(9)
C20 0.0567(15) 0.0441(13) 0.0377(13) 0.0121(10) -0.0105(11) 0.0034(11)
C21 0.0315(12) 0.0623(16) 0.0457(14) 0.0141(12) -0.0078(10) 0.0029(11)
C22 0.0497(14) 0.0507(14) 0.0270(11) 0.0054(10) -0.0032(10) -0.0009(11)
C23 0.0319(11) 0.0251(10) 0.0310(11) 0.0030(8) 0.0007(8) 0.0022(8)
C24 0.0293(10) 0.0275(10) 0.0299(10) -0.0018(8) 0.0007(8) 0.0032(8)
C25 0.0378(12) 0.0304(11) 0.0348(11) -0.0054(9) -0.0016(9) -0.0014(9)
C26 0.120(3) 0.0390(15) 0.0591(18) -0.0025(13) -0.0215(18) -0.0291(16)
C27 0.0543(16) 0.0657(17) 0.0545(16) -0.0290(14) 0.0024(12) -0.0085(13)
C28 0.0397(14) 0.0599(17) 0.086(2) -0.0259(15) -0.0129(13) -0.0055(13)
C29 0.0307(10) 0.0305(10) 0.0250(10) -0.0010(8) -0.0051(8) 0.0034(8)
C30 0.0300(10) 0.0230(9) 0.0269(10) 0.0005(8) -0.0015(8) 0.0044(8)
C31 0.0297(10) 0.0280(10) 0.0310(11) -0.0028(8) -0.0052(8) 0.0047(8)
C32 0.0330(11) 0.0335(11) 0.0339(11) -0.0035(9) 0.0015(9) 0.0056(9)
C33 0.0346(12) 0.0542(14) 0.0373(12) -0.0017(11) 0.0048(9) 0.0049(10)
C34 0.0478(16) 0.0671(18) 0.0664(18) -0.0004(14) 0.0045(13) -0.0109(13)
C35 0.0503(16) 0.0749(19) 0.0638(18) 0.0125(15) 0.0180(13) 0.0236(14)
C36 0.0489(15) 0.0728(19) 0.0549(16) 0.0143(14) 0.0117(12) 0.0051(14)
C37 0.0393(12) 0.0413(12) 0.0270(11) -0.0009(9) 0.0014(9) 0.0040(10)
C38 0.0360(11) 0.0332(11) 0.0290(11) 0.0007(9) -0.0042(9) 0.0007(9)
C39 0.0437(13) 0.0615(15) 0.0300(12) 0.0016(11) -0.0103(10) -0.0020(12)
C40 0.100(3) 0.129(3) 0.082(3) -0.054(2) -0.050(2) 0.022(3)
C41 0.091(3) 0.087(3) 0.090(3) 0.016(2) -0.045(2) 0.020(2)
C42 0.053(2) 0.336(8) 0.057(2) 0.039(3) -0.0267(17) -0.071(3)
C43 0.0282(10) 0.0274(10) 0.0306(11) 0.0015(8) -0.0021(8) 0.0009(8)
C44 0.0321(12) 0.0355(12) 0.0500(14) -0.0029(10) 0.0027(10) -0.0035(9)
C45 0.0357(13) 0.0425(13) 0.0545(16) -0.0023(11) -0.0069(11) -0.0065(10)
C46 0.0394(12) 0.0346(11) 0.0335(11) -0.0047(9) -0.0069(9) 0.0036(9)
C47 0.0425(13) 0.0359(12) 0.0353(12) -0.0056(10) -0.0029(10) 0.0015(10)
C48 0.0358(12) 0.0495(13) 0.0382(12) 0.0031(10) -0.0048(9) 0.0143(10)
C49 0.0388(13) 0.0429(14) 0.0527(15) 0.0062(12) -0.0040(11) 0.0084(11)

loop_
_atom_type_symbol
_atom_type_description
_atom_type_scat_dispersion_real
_atom_type_scat_dispersion_imag
_atom_type_scat_source
C C 0.0033 0.0016 'International Tables Vol C Tables 4.2.6.8 and 6.1.1.4'
H H 0.0000 0.0000 'International Tables Vol C Tables 4.2.6.8 and 6.1.1.4'
N N 0.0061 0.0033 'International Tables Vol C Tables 4.2.6.8 and 6.1.1.4'
O O 0.0106 0.0060 'International Tables Vol C Tables 4.2.6.8 and 6.1.1.4'

loop_
_geom_angle_atom_site_label_1
_geom_angle_atom_site_label_2
_geom_angle_atom_site_label_3
_geom_angle
_geom_angle_site_symmetry_1
_geom_angle_site_symmetry_3
_geom_angle_publ_flag
C3 O1 C44 119.85(16) . . ?
C17 O2 C46 115.14(15) . . ?
C31 O3 C48 115.96(16) . . ?
C30 C1 C2 109.19(15) . . ?
C30 C1 C16 112.74(15) . . ?
C2 C1 C16 114.58(16) . . ?
C15 C2 C3 117.99(17) . . ?
C15 C2 C1 121.22(17) . . ?
C3 C2 C1 120.75(17) . . ?
O1 C3 C4 117.03(17) . . ?
O1 C3 C2 120.57(17) . . ?
C4 C3 C2 122.13(17) . . ?
C3 C4 C9 116.87(17) . . ?
C3 C4 C5 122.38(17) . . ?
C9 C4 C5 120.67(17) . . ?
C6 C5 C8 106.47(18) . . ?
C6 C5 C7 109.33(19) . . ?
C8 C5 C7 108.10(18) . . ?
C6 C5 C4 112.60(17) . . ?
C8 C5 C4 111.50(17) . . ?
C7 C5 C4 108.72(17) . . ?
C10 C9 C4 123.12(18) . . ?
C9 C10 C15 117.61(18) . . ?
C9 C10 C11 122.45(18) . . ?
C15 C10 C11 119.91(17) . . ?
C14 C11 C10 112.64(17) . . ?
C14 C11 C12 108.26(19) . . ?
C10 C11 C12 109.51(17) . . ?
C14 C11 C13 108.09(19) . . ?
C10 C11 C13 109.01(17) . . ?
C12 C11 C13 109.28(18) . . ?
C2 C15 C10 122.21(18) . . ?
C29 C16 C17 118.35(18) . . ?
C29 C16 C1 120.23(17) . . ?
C17 C16 C1 121.14(17) . . ?
C16 C17 O2 118.99(17) . . ?
C16 C17 C18 121.98(18) . . ?
O2 C17 C18 118.61(16) . . ?
C23 C18 C17 116.24(17) . . ?
C23 C18 C19 120.37(18) . . ?
C17 C18 C19 123.23(18) . . ?
C20 C19 C22 106.37(18) . . ?
C20 C19 C18 111.99(18) . . ?
C22 C19 C18 111.94(17) . . ?
C20 C19 C21 107.07(19) . . ?
C22 C19 C21 109.99(19) . . ?
C18 C19 C21 109.33(17) . . ?
C24 C23 C18 123.78(18) . . ?
C29 C24 C23 117.29(18) . . ?
C29 C24 C25 119.91(18) . . ?
C23 C24 C25 122.70(18) . . ?
C28 C25 C27 109.0(2) . . ?
C28 C25 C26 108.5(2) . . ?
C27 C25 C26 108.5(2) . . ?
C28 C25 C24 109.56(18) . . ?
C27 C25 C24 109.29(18) . . ?
C26 C25 C24 111.98(18) . . ?
C16 C29 C24 122.16(18) . . ?
C43 C30 C31 118.29(18) . . ?
C43 C30 C1 120.12(17) . . ?
C31 C30 C1 121.27(17) . . ?
C30 C31 C32 122.35(18) . . ?
C30 C31 O3 119.20(17) . . ?
C32 C31 O3 118.25(18) . . ?
C37 C32 C31 116.02(19) . . ?
C37 C32 C33 121.22(19) . . ?
C31 C32 C33 122.69(19) . . ?
C35 C33 C36 108.3(2) . . ?
C35 C33 C34 110.2(2) . . ?
C36 C33 C34 104.9(2) . . ?
C35 C33 C32 111.9(2) . . ?
C36 C33 C32 111.2(2) . . ?
C34 C33 C32 110.04(19) . . ?
C32 C37 C38 123.44(19) . . ?
C43 C38 C37 117.43(19) . . ?
C43 C38 C39 121.99(19) . . ?
C37 C38 C39 120.49(19) . . ?
C42 C39 C40 111.0(3) . . ?
C42 C39 C38 112.5(2) . . ?
C40 C39 C38 110.3(2) . . ?
C42 C39 C41 108.4(3) . . ?
C40 C39 C41 105.9(3) . . ?
C38 C39 C41 108.4(2) . . ?
C38 C43 C30 121.67(19) . . ?
O1 C44 C45 112.84(18) . . ?
N1 C45 C44 177.0(3) . . ?
O2 C46 C47 107.04(17) . . ?
N2 C47 C46 177.1(3) . . ?
O3 C48 C49 112.93(18) . . ?
N3 C49 C48 179.4(3) . . ?

loop_
_geom_bond_atom_site_label_1
_geom_bond_atom_site_label_2
_geom_bond_distance
_geom_bond_site_symmetry_2
_geom_bond_publ_flag
O1 C3 1.397(2) . ?
O1 C44 1.417(3) . ?
O2 C17 1.403(2) . ?
O2 C46 1.430(2) . ?
O3 C31 1.405(2) . ?
O3 C48 1.423(3) . ?
N1 C45 1.146(3) . ?
N2 C47 1.141(3) . ?
N3 C49 1.140(3) . ?
C1 C30 1.536(3) . ?
C1 C2 1.536(3) . ?
C1 C16 1.536(3) . ?
C2 C15 1.388(3) . ?
C2 C3 1.407(3) . ?
C3 C4 1.397(3) . ?
C4 C9 1.400(3) . ?
C4 C5 1.546(3) . ?
C5 C6 1.532(3) . ?
C5 C8 1.533(3) . ?
C5 C7 1.537(3) . ?
C9 C10 1.391(3) . ?
C10 C15 1.394(3) . ?
C10 C11 1.532(3) . ?
C11 C14 1.528(3) . ?
C11 C12 1.533(3) . ?
C11 C13 1.535(3) . ?
C16 C29 1.389(3) . ?
C16 C17 1.398(3) . ?
C17 C18 1.410(3) . ?
C18 C23 1.394(3) . ?
C18 C19 1.545(3) . ?
C19 C20 1.535(3) . ?
C19 C22 1.536(3) . ?
C19 C21 1.546(3) . ?
C23 C24 1.392(3) . ?
C24 C29 1.391(3) . ?
C24 C25 1.534(3) . ?
C25 C28 1.521(3) . ?
C25 C27 1.524(3) . ?
C25 C26 1.527(3) . ?
C30 C43 1.390(3) . ?
C30 C31 1.394(3) . ?
C31 C32 1.405(3) . ?
C32 C37 1.386(3) . ?
C32 C33 1.549(3) . ?
C33 C35 1.510(4) . ?
C33 C36 1.529(3) . ?
C33 C34 1.540(4) . ?
C37 C38 1.406(3) . ?
C38 C43 1.385(3) . ?
C38 C39 1.537(3) . ?
C39 C42 1.479(4) . ?
C39 C40 1.503(4) . ?
C39 C41 1.547(4) . ?
C44 C45 1.456(3) . ?
C46 C47 1.469(3) . ?
C48 C49 1.464(4) . ?

loop_
_cod_related_entry_id
_cod_related_entry_database
_cod_related_entry_code
1 ChemSpider 21429758
